data_7118976
loop_
_publ_author_name
'Peng-Long Zhu'
'Xiang-Ying Tang'
'Min Shi'

_publ_section_title
;
 Intramolecular cyclizations of cyclopropenes with indole
;
_journal_name_full Chem.Commun.
_journal_page_first 7245
_journal_volume 52
_journal_year 2016
_chemical_formula_sum 'C30 H27 N3 O8 S'
_chemical_formula_weight 589.60
_chemical_name_systematic
; 
 ? 
;
_space_group_crystal_system monoclinic
_space_group_IT_number 14
_space_group_name_Hall '-P 2yn'
_space_group_name_H-M_alt 'P 1 21/n 1'
_symmetry_space_group_name_Hall '-P 2yn'
_symmetry_space_group_name_H-M 'P 1 21/n 1'
_atom_sites_solution_hydrogens mixed
_audit_creation_method SHELXL-2013
_audit_update_record
;
2015-07-01 deposited with the CCDC.
2016-05-06 downloaded from the CCDC.
;
_cell_angle_alpha 90
_cell_angle_beta 109.283(2)
_cell_angle_gamma 90
_cell_formula_units_Z 4
_cell_length_a 14.3817(15)
_cell_length_b 10.8082(11)
_cell_length_c 19.0025(18)
_cell_measurement_reflns_used 2930
_cell_measurement_temperature 293(2)
_cell_measurement_theta_max 43.714
_cell_measurement_theta_min 4.399
_cell_volume 2788.0(5)
_computing_cell_refinement 'Bruker SMART'
_computing_data_collection 'Bruker SMART'
_computing_data_reduction 'Bruker SHELXTL'
_computing_molecular_graphics 'Bruker SHELXTL'
_computing_publication_material 'Bruker SHELXTL'
_computing_structure_refinement 'SHELXL-2013 (Sheldrick, 2013)'
_computing_structure_solution 'Bruker SHELXTL'
_diffrn_ambient_temperature 293(2)
_diffrn_measured_fraction_theta_full 1.000
_diffrn_measured_fraction_theta_max 1.000
_diffrn_measurement_device_type 'CCD area detector'
_diffrn_measurement_method 'phi and omega scans'
_diffrn_radiation_type MoK\a
_diffrn_radiation_wavelength 0.71073
_diffrn_reflns_av_R_equivalents 0.0456
_diffrn_reflns_av_unetI/netI 0.0479
_diffrn_reflns_Laue_measured_fraction_full 1.000
_diffrn_reflns_Laue_measured_fraction_max 1.000
_diffrn_reflns_limit_h_max 17
_diffrn_reflns_limit_h_min -17
_diffrn_reflns_limit_k_max 13
_diffrn_reflns_limit_k_min -8
_diffrn_reflns_limit_l_max 23
_diffrn_reflns_limit_l_min -23
_diffrn_reflns_number 16490
_diffrn_reflns_point_group_measured_fraction_full 1.000
_diffrn_reflns_point_group_measured_fraction_max 1.000
_diffrn_reflns_theta_full 25.242
_diffrn_reflns_theta_max 25.998
_diffrn_reflns_theta_min 2.160
_exptl_absorpt_coefficient_mu 0.174
_exptl_absorpt_correction_T_max 0.7456
_exptl_absorpt_correction_T_min 0.6018
_exptl_absorpt_correction_type multi-scan
_exptl_absorpt_process_details sadabs
_exptl_crystal_colour colorless
_exptl_crystal_density_diffrn 1.405
_exptl_crystal_description prismatic
_exptl_crystal_F_000 1232
_exptl_crystal_size_max 0.210
_exptl_crystal_size_mid 0.170
_exptl_crystal_size_min 0.130
_refine_diff_density_max 0.298
_refine_diff_density_min -0.272
_refine_diff_density_rms 0.045
_refine_ls_extinction_coef .
_refine_ls_extinction_method none
_refine_ls_goodness_of_fit_ref 1.028
_refine_ls_hydrogen_treatment mixed
_refine_ls_matrix_type full
_refine_ls_number_parameters 385
_refine_ls_number_reflns 5480
_refine_ls_number_restraints 0
_refine_ls_restrained_S_all 1.028
_refine_ls_R_factor_all 0.0682
_refine_ls_R_factor_gt 0.0486
_refine_ls_shift/su_max 0.004
_refine_ls_shift/su_mean 0.000
_refine_ls_structure_factor_coef Fsqd
_refine_ls_weighting_details 'w=1/[\s^2^(Fo^2^)+(0.0672P)^2^+0.3122P] where P=(Fo^2^+2Fc^2^)/3'
_refine_ls_weighting_scheme calc
_refine_ls_wR_factor_gt 0.1209
_refine_ls_wR_factor_ref 0.1326
_reflns_Friedel_coverage 0.000
_reflns_Friedel_fraction_full .
_reflns_Friedel_fraction_max .
_reflns_number_gt 4012
_reflns_number_total 5480
_reflns_threshold_expression 'I > 2\s(I)'
_cod_data_source_file c6cc02226j2.cif
_cod_data_source_block cd15050
_cod_database_code 7118976
_shelx_space_group_comment
; 
The symmetry employed for this shelxl refinement is uniquely defined 
by the following loop, which should always be used as a source of 
symmetry information in preference to the above space-group names. 
They are only intended as comments. 
;
_shelx_estimated_absorpt_t_min 0.964
_shelx_estimated_absorpt_t_max 0.978
_shelxl_version_number 2013-4

loop_
_space_group_symop_operation_xyz
'x, y, z'
'-x+1/2, y+1/2, -z+1/2'
'-x, -y, -z'
'x-1/2, -y-1/2, z-1/2'

loop_
_atom_site_label
_atom_site_type_symbol
_atom_site_fract_x
_atom_site_fract_y
_atom_site_fract_z
_atom_site_U_iso_or_equiv
_atom_site_adp_type
_atom_site_occupancy
_atom_site_site_symmetry_order
_atom_site_calc_flag
_atom_site_refinement_flags_posn
_atom_site_refinement_flags_adp
_atom_site_refinement_flags_occupancy
_atom_site_disorder_assembly
_atom_site_disorder_group
S1 S 0.79645(4) 0.73120(5) 0.17993(3) 0.03804(16) Uani 1 1 d . . . . .
N1 N 0.98188(14) 0.81973(16) 0.15173(11) 0.0380(4) Uani 1 1 d . . . . .
N2 N 0.83855(14) 0.87069(15) 0.18954(9) 0.0380(4) Uani 1 1 d . . . . .
N3 N 1.0328(2) 0.3568(2) 0.39411(13) 0.0690(7) Uani 1 1 d . . . . .
O1 O 1.00045(13) 1.37391(15) 0.11531(9) 0.0541(5) Uani 1 1 d . . . . .
O2 O 1.00405(12) 1.29817(15) 0.00772(9) 0.0493(4) Uani 1 1 d . . . . .
O3 O 0.75730(16) 1.2893(2) 0.10538(12) 0.0814(7) Uani 1 1 d . . . . .
O4 O 0.76897(13) 1.38050(15) 0.00425(9) 0.0576(5) Uani 1 1 d . . . . .
O5 O 0.79565(12) 0.68809(14) 0.10882(8) 0.0478(4) Uani 1 1 d . . . . .
O6 O 0.70753(12) 0.73497(15) 0.19751(9) 0.0530(4) Uani 1 1 d . . . . .
O7 O 1.0778(2) 0.2815(2) 0.37101(13) 0.1042(9) Uani 1 1 d . . . . .
O8 O 1.0264(2) 0.3531(2) 0.45614(12) 0.1072(9) Uani 1 1 d . . . . .
C1 C 1.07921(16) 0.85414(19) 0.18999(12) 0.0384(5) Uani 1 1 d . . . . .
C2 C 1.16379(19) 0.7957(2) 0.18847(14) 0.0530(6) Uani 1 1 d . . . . .
H2 H 1.1606 0.7277 0.1578 0.064 Uiso 1 1 calc R U . . .
C3 C 1.2529(2) 0.8407(3) 0.23366(17) 0.0623(7) Uani 1 1 d . . . . .
H3 H 1.3107 0.8029 0.2328 0.075 Uiso 1 1 calc R U . . .
C4 C 1.25889(19) 0.9402(3) 0.28004(15) 0.0606(7) Uani 1 1 d . . . . .
H4 H 1.3200 0.9680 0.3107 0.073 Uiso 1 1 calc R U . . .
C5 C 1.17362(18) 0.9988(2) 0.28094(12) 0.0497(6) Uani 1 1 d . . . . .
H5 H 1.1770 1.0661 0.3122 0.060 Uiso 1 1 calc R U . . .
C6 C 1.08390(16) 0.95649(19) 0.23497(11) 0.0377(5) Uani 1 1 d . . . . .
C7 C 0.98207(16) 1.00382(18) 0.22427(11) 0.0356(5) Uani 1 1 d . . . . .
C8 C 0.94545(18) 0.9806(2) 0.29061(12) 0.0448(6) Uani 1 1 d . . . . .
H8A H 0.9816 0.9134 0.3215 0.054 Uiso 1 1 calc R U . . .
H8B H 0.9523 1.0543 0.3210 0.054 Uiso 1 1 calc R U . . .
C9 C 0.83836(18) 0.9469(2) 0.25413(13) 0.0464(6) Uani 1 1 d . . . . .
H9A H 0.8139 0.9001 0.2879 0.056 Uiso 1 1 calc R U . . .
H9B H 0.7981 1.0203 0.2381 0.056 Uiso 1 1 calc R U . . .
C10 C 0.91683(15) 0.91704(18) 0.16090(11) 0.0331(5) Uani 1 1 d . . . . .
C11 C 0.87716(15) 1.00025(18) 0.09314(11) 0.0337(5) Uani 1 1 d . . . . .
C12 C 0.90631(16) 1.11632(18) 0.10990(11) 0.0354(5) Uani 1 1 d . . . . .
C13 C 0.96199(17) 1.13559(19) 0.19153(11) 0.0399(5) Uani 1 1 d . . . . .
H13A H 0.9228 1.1824 0.2151 0.048 Uiso 1 1 calc R U . . .
H13B H 1.0232 1.1794 0.1984 0.048 Uiso 1 1 calc R U . . .
C14 C 0.81605(16) 0.95033(18) 0.01977(11) 0.0346(5) Uani 1 1 d . . . . .
C15 C 0.85068(19) 0.9472(2) -0.04060(12) 0.0458(6) Uani 1 1 d . . . . .
H15 H 0.9127 0.9791 -0.0353 0.055 Uiso 1 1 calc R U . . .
C16 C 0.7945(2) 0.8976(2) -0.10785(13) 0.0585(7) Uani 1 1 d . . . . .
H16 H 0.8184 0.8971 -0.1477 0.070 Uiso 1 1 calc R U . . .
C17 C 0.7034(2) 0.8488(3) -0.11649(14) 0.0619(7) Uani 1 1 d . . . . .
H17 H 0.6661 0.8139 -0.1617 0.074 Uiso 1 1 calc R U . . .
C18 C 0.66776(19) 0.8517(2) -0.05798(14) 0.0571(7) Uani 1 1 d . . . . .
H18 H 0.6060 0.8188 -0.0636 0.069 Uiso 1 1 calc R U . . .
C19 C 0.72302(17) 0.9034(2) 0.00943(13) 0.0450(5) Uani 1 1 d . . . . .
H19 H 0.6973 0.9066 0.0483 0.054 Uiso 1 1 calc R U . . .
C20 C 0.88057(16) 1.22081(19) 0.05373(11) 0.0376(5) Uani 1 1 d . . . . .
H20 H 0.8616 1.1848 0.0036 0.045 Uiso 1 1 calc R U . . .
C21 C 0.96835(16) 1.30651(19) 0.06359(11) 0.0360(5) Uani 1 1 d . . . . .
C22 C 1.0910(2) 1.3727(2) 0.01530(15) 0.0588(7) Uani 1 1 d . . . . .
H22A H 1.0797 1.4560 0.0279 0.088 Uiso 1 1 calc R U . . .
H22B H 1.1043 1.3724 -0.0310 0.088 Uiso 1 1 calc R U . . .
H22C H 1.1464 1.3387 0.0539 0.088 Uiso 1 1 calc R U . . .
C23 C 0.79512(17) 1.2990(2) 0.05902(13) 0.0436(5) Uani 1 1 d . . . . .
C24 C 0.6844(2) 1.4565(3) -0.00136(17) 0.0709(8) Uani 1 1 d . . . . .
H24A H 0.6278 1.4046 -0.0085 0.106 Uiso 1 1 calc R U . . .
H24B H 0.6724 1.5118 -0.0429 0.106 Uiso 1 1 calc R U . . .
H24C H 0.6967 1.5035 0.0437 0.106 Uiso 1 1 calc R U . . .
C25 C 0.87674(16) 0.63144(18) 0.24702(11) 0.0371(5) Uani 1 1 d . . . . .
C26 C 0.87500(17) 0.6296(2) 0.31944(12) 0.0439(6) Uani 1 1 d . . . . .
H26 H 0.8384 0.6881 0.3349 0.053 Uiso 1 1 calc R U . . .
C27 C 0.92771(19) 0.5405(2) 0.36866(13) 0.0484(6) Uani 1 1 d . . . . .
H27 H 0.9276 0.5382 0.4176 0.058 Uiso 1 1 calc R U . . .
C28 C 0.98010(19) 0.4558(2) 0.34343(12) 0.0465(6) Uani 1 1 d . . . . .
C29 C 0.9852(2) 0.4586(2) 0.27270(13) 0.0508(6) Uani 1 1 d . . . . .
H29 H 1.0234 0.4014 0.2579 0.061 Uiso 1 1 calc R U . . .
C30 C 0.93273(19) 0.5474(2) 0.22432(13) 0.0474(6) Uani 1 1 d . . . . .
H30 H 0.9350 0.5508 0.1760 0.057 Uiso 1 1 calc R U . . .
H1 H 0.9709(18) 0.794(2) 0.1072(14) 0.051(7) Uiso 1 1 d . . . . .

loop_
_atom_site_aniso_label
_atom_site_aniso_U_11
_atom_site_aniso_U_22
_atom_site_aniso_U_33
_atom_site_aniso_U_23
_atom_site_aniso_U_13
_atom_site_aniso_U_12
S1 0.0399(3) 0.0326(3) 0.0435(3) 0.0005(2) 0.0163(2) -0.0047(2)
N1 0.0429(11) 0.0321(9) 0.0411(11) -0.0018(8) 0.0167(9) 0.0021(8)
N2 0.0457(11) 0.0313(9) 0.0426(10) -0.0005(8) 0.0223(8) -0.0028(8)
N3 0.096(2) 0.0544(14) 0.0532(14) 0.0113(11) 0.0203(13) 0.0154(13)
O1 0.0660(12) 0.0534(10) 0.0525(10) -0.0170(8) 0.0323(9) -0.0219(9)
O2 0.0594(11) 0.0495(9) 0.0489(9) -0.0077(8) 0.0311(8) -0.0109(8)
O3 0.0776(15) 0.0900(15) 0.0993(16) 0.0419(13) 0.0597(13) 0.0274(12)
O4 0.0601(12) 0.0489(10) 0.0612(10) 0.0176(8) 0.0165(9) 0.0132(8)
O5 0.0602(11) 0.0403(9) 0.0408(8) -0.0031(7) 0.0140(7) -0.0084(8)
O6 0.0405(10) 0.0506(10) 0.0732(11) 0.0088(8) 0.0261(8) -0.0033(8)
O7 0.148(2) 0.0834(16) 0.0885(16) 0.0317(13) 0.0482(16) 0.0621(17)
O8 0.175(3) 0.0934(17) 0.0504(12) 0.0247(12) 0.0333(14) 0.0414(17)
C1 0.0411(13) 0.0361(12) 0.0400(12) 0.0107(9) 0.0161(10) 0.0031(9)
C2 0.0531(16) 0.0443(14) 0.0655(16) 0.0073(12) 0.0247(13) 0.0080(12)
C3 0.0413(15) 0.0609(17) 0.085(2) 0.0195(15) 0.0209(14) 0.0121(13)
C4 0.0411(15) 0.0621(17) 0.0672(17) 0.0187(14) 0.0023(13) -0.0018(13)
C5 0.0476(15) 0.0511(14) 0.0440(13) 0.0097(11) 0.0064(11) -0.0046(12)
C6 0.0409(13) 0.0361(11) 0.0350(11) 0.0084(9) 0.0110(9) -0.0013(9)
C7 0.0426(13) 0.0296(10) 0.0340(10) -0.0008(9) 0.0117(9) -0.0028(9)
C8 0.0573(16) 0.0418(13) 0.0390(12) -0.0037(10) 0.0210(11) -0.0016(11)
C9 0.0555(16) 0.0401(13) 0.0530(13) -0.0096(11) 0.0305(12) -0.0038(11)
C10 0.0362(12) 0.0276(10) 0.0366(11) -0.0008(8) 0.0135(9) -0.0008(8)
C11 0.0362(12) 0.0317(10) 0.0348(10) 0.0013(9) 0.0138(9) 0.0003(9)
C12 0.0388(12) 0.0303(11) 0.0383(11) 0.0031(9) 0.0142(9) -0.0001(9)
C13 0.0459(14) 0.0305(11) 0.0408(12) 0.0004(9) 0.0107(10) -0.0021(9)
C14 0.0376(12) 0.0283(10) 0.0365(11) 0.0017(8) 0.0102(9) 0.0013(9)
C15 0.0533(15) 0.0454(13) 0.0413(12) 0.0022(10) 0.0193(11) -0.0030(11)
C16 0.078(2) 0.0599(16) 0.0371(12) 0.0004(12) 0.0189(13) 0.0044(15)
C17 0.070(2) 0.0593(17) 0.0410(14) -0.0072(12) -0.0022(13) 0.0019(14)
C18 0.0420(15) 0.0602(16) 0.0554(15) 0.0023(13) -0.0025(12) -0.0034(12)
C19 0.0414(14) 0.0466(13) 0.0461(13) 0.0042(11) 0.0134(10) 0.0036(10)
C20 0.0454(13) 0.0313(11) 0.0363(11) 0.0021(9) 0.0138(10) -0.0031(9)
C21 0.0440(13) 0.0298(11) 0.0370(11) 0.0046(9) 0.0172(10) 0.0021(9)
C22 0.0629(18) 0.0579(16) 0.0706(17) -0.0041(13) 0.0423(14) -0.0116(13)
C23 0.0411(13) 0.0396(12) 0.0493(13) 0.0080(10) 0.0139(11) -0.0044(10)
C24 0.0585(19) 0.0549(16) 0.086(2) 0.0007(15) 0.0054(15) 0.0156(14)
C25 0.0428(13) 0.0299(11) 0.0421(12) -0.0021(9) 0.0190(10) -0.0059(9)
C26 0.0477(14) 0.0450(13) 0.0453(13) -0.0052(10) 0.0238(11) 0.0014(10)
C27 0.0560(16) 0.0549(15) 0.0372(12) -0.0011(11) 0.0194(11) -0.0026(12)
C28 0.0566(16) 0.0377(12) 0.0427(13) 0.0022(10) 0.0131(11) -0.0003(11)
C29 0.0713(18) 0.0378(13) 0.0496(14) 0.0006(11) 0.0285(13) 0.0117(12)
C30 0.0698(17) 0.0381(12) 0.0437(12) 0.0036(10) 0.0316(12) 0.0078(11)

loop_
_atom_type_symbol
_atom_type_description
_atom_type_scat_dispersion_real
_atom_type_scat_dispersion_imag
_atom_type_scat_source
C C 0.0033 0.0016 'International Tables Vol C Tables 4.2.6.8 and 6.1.1.4'
H H 0.0000 0.0000 'International Tables Vol C Tables 4.2.6.8 and 6.1.1.4'
N N 0.0061 0.0033 'International Tables Vol C Tables 4.2.6.8 and 6.1.1.4'
O O 0.0106 0.0060 'International Tables Vol C Tables 4.2.6.8 and 6.1.1.4'
S S 0.1246 0.1234 'International Tables Vol C Tables 4.2.6.8 and 6.1.1.4'

loop_
_geom_angle_atom_site_label_1
_geom_angle_atom_site_label_2
_geom_angle_atom_site_label_3
_geom_angle
_geom_angle_site_symmetry_1
_geom_angle_site_symmetry_3
O6 S1 O5 120.31(10) . .
O6 S1 N2 106.21(10) . .
O5 S1 N2 107.35(9) . .
O6 S1 C25 105.68(10) . .
O5 S1 C25 106.38(10) . .
N2 S1 C25 110.84(10) . .
C1 N1 C10 108.55(17) . .
C1 N1 H1 115.3(17) . .
C10 N1 H1 115.9(17) . .
C9 N2 C10 108.94(16) . .
C9 N2 S1 120.75(14) . .
C10 N2 S1 125.02(13) . .
O7 N3 O8 123.5(2) . .
O7 N3 C28 118.3(2) . .
O8 N3 C28 118.2(2) . .
C21 O2 C22 115.52(18) . .
C23 O4 C24 116.9(2) . .
C2 C1 C6 121.0(2) . .
C2 C1 N1 127.3(2) . .
C6 C1 N1 111.69(19) . .
C3 C2 C1 118.1(2) . .
C3 C2 H2 120.9 . .
C1 C2 H2 120.9 . .
C4 C3 C2 121.7(3) . .
C4 C3 H3 119.2 . .
C2 C3 H3 119.2 . .
C3 C4 C5 119.9(2) . .
C3 C4 H4 120.1 . .
C5 C4 H4 120.1 . .
C6 C5 C4 119.2(2) . .
C6 C5 H5 120.4 . .
C4 C5 H5 120.4 . .
C5 C6 C1 120.1(2) . .
C5 C6 C7 129.9(2) . .
C1 C6 C7 110.00(18) . .
C6 C7 C8 114.59(17) . .
C6 C7 C13 114.44(18) . .
C8 C7 C13 114.32(18) . .
C6 C7 C10 102.10(16) . .
C8 C7 C10 104.56(17) . .
C13 C7 C10 104.92(16) . .
C9 C8 C7 103.67(17) . .
C9 C8 H8A 111.0 . .
C7 C8 H8A 111.0 . .
C9 C8 H8B 111.0 . .
C7 C8 H8B 111.0 . .
H8A C8 H8B 109.0 . .
N2 C9 C8 103.54(18) . .
N2 C9 H9A 111.1 . .
C8 C9 H9A 111.1 . .
N2 C9 H9B 111.1 . .
C8 C9 H9B 111.1 . .
H9A C9 H9B 109.0 . .
N1 C10 N2 113.20(16) . .
N1 C10 C11 113.74(16) . .
N2 C10 C11 113.03(17) . .
N1 C10 C7 106.17(17) . .
N2 C10 C7 104.66(15) . .
C11 C10 C7 104.98(15) . .
C12 C11 C14 127.70(18) . .
C12 C11 C10 110.84(17) . .
C14 C11 C10 121.45(17) . .
C11 C12 C13 113.32(18) . .
C11 C12 C20 123.48(19) . .
C13 C12 C20 123.09(17) . .
C12 C13 C7 104.63(16) . .
C12 C13 H13A 110.8 . .
C7 C13 H13A 110.8 . .
C12 C13 H13B 110.8 . .
C7 C13 H13B 110.8 . .
H13A C13 H13B 108.9 . .
C19 C14 C15 117.8(2) . .
C19 C14 C11 120.82(19) . .
C15 C14 C11 121.4(2) . .
C16 C15 C14 120.9(2) . .
C16 C15 H15 119.5 . .
C14 C15 H15 119.5 . .
C17 C16 C15 120.4(2) . .
C17 C16 H16 119.8 . .
C15 C16 H16 119.8 . .
C18 C17 C16 119.5(2) . .
C18 C17 H17 120.2 . .
C16 C17 H17 120.2 . .
C17 C18 C19 120.4(3) . .
C17 C18 H18 119.8 . .
C19 C18 H18 119.8 . .
C18 C19 C14 120.9(2) . .
C18 C19 H19 119.6 . .
C14 C19 H19 119.6 . .
C12 C20 C23 112.49(17) . .
C12 C20 C21 111.49(17) . .
C23 C20 C21 107.95(17) . .
C12 C20 H20 108.3 . .
C23 C20 H20 108.3 . .
C21 C20 H20 108.3 . .
O1 C21 O2 123.8(2) . .
O1 C21 C20 123.61(19) . .
O2 C21 C20 112.56(18) . .
O2 C22 H22A 109.5 . .
O2 C22 H22B 109.5 . .
H22A C22 H22B 109.5 . .
O2 C22 H22C 109.5 . .
H22A C22 H22C 109.5 . .
H22B C22 H22C 109.5 . .
O3 C23 O4 124.4(2) . .
O3 C23 C20 125.4(2) . .
O4 C23 C20 110.15(19) . .
O4 C24 H24A 109.5 . .
O4 C24 H24B 109.5 . .
H24A C24 H24B 109.5 . .
O4 C24 H24C 109.5 . .
H24A C24 H24C 109.5 . .
H24B C24 H24C 109.5 . .
C30 C25 C26 120.5(2) . .
C30 C25 S1 119.06(16) . .
C26 C25 S1 120.12(17) . .
C27 C26 C25 119.8(2) . .
C27 C26 H26 120.1 . .
C25 C26 H26 120.1 . .
C28 C27 C26 118.1(2) . .
C28 C27 H27 120.9 . .
C26 C27 H27 120.9 . .
C27 C28 C29 122.9(2) . .
C27 C28 N3 118.8(2) . .
C29 C28 N3 118.4(2) . .
C28 C29 C30 118.5(2) . .
C28 C29 H29 120.8 . .
C30 C29 H29 120.8 . .
C29 C30 C25 120.2(2) . .
C29 C30 H30 119.9 . .
C25 C30 H30 119.9 . .

loop_
_geom_bond_atom_site_label_1
_geom_bond_atom_site_label_2
_geom_bond_distance
_geom_bond_site_symmetry_2
S1 O6 1.4250(17) .
S1 O5 1.4258(16) .
S1 N2 1.6125(17) .
S1 C25 1.775(2) .
N1 C1 1.398(3) .
N1 C10 1.456(3) .
N1 H1 0.85(2) .
N2 C9 1.479(3) .
N2 C10 1.490(3) .
N3 O7 1.209(3) .
N3 O8 1.213(3) .
N3 C28 1.472(3) .
O1 C21 1.187(2) .
O2 C21 1.326(2) .
O2 C22 1.454(3) .
O3 C23 1.183(3) .
O4 C23 1.320(3) .
O4 C24 1.442(3) .
C1 C2 1.380(3) .
C1 C6 1.386(3) .
C2 C3 1.375(4) .
C2 H2 0.9300 .
C3 C4 1.375(4) .
C3 H3 0.9300 .
C4 C5 1.386(4) .
C4 H4 0.9300 .
C5 C6 1.376(3) .
C5 H5 0.9300 .
C6 C7 1.500(3) .
C7 C8 1.539(3) .
C7 C13 1.543(3) .
C7 C10 1.570(3) .
C8 C9 1.510(3) .
C8 H8A 0.9700 .
C8 H8B 0.9700 .
C9 H9A 0.9700 .
C9 H9B 0.9700 .
C10 C11 1.519(3) .
C11 C12 1.328(3) .
C11 C14 1.483(3) .
C12 C13 1.507(3) .
C12 C20 1.513(3) .
C13 H13A 0.9700 .
C13 H13B 0.9700 .
C14 C19 1.383(3) .
C14 C15 1.394(3) .
C15 C16 1.375(3) .
C15 H15 0.9300 .
C16 C17 1.370(4) .
C16 H16 0.9300 .
C17 C18 1.370(4) .
C17 H17 0.9300 .
C18 C19 1.383(3) .
C18 H18 0.9300 .
C19 H19 0.9300 .
C20 C23 1.522(3) .
C20 C21 1.527(3) .
C20 H20 0.9800 .
C22 H22A 0.9600 .
C22 H22B 0.9600 .
C22 H22C 0.9600 .
C24 H24A 0.9600 .
C24 H24B 0.9600 .
C24 H24C 0.9600 .
C25 C30 1.374(3) .
C25 C26 1.385(3) .
C26 C27 1.381(3) .
C26 H26 0.9300 .
C27 C28 1.369(3) .
C27 H27 0.9300 .
C28 C29 1.370(3) .
C29 C30 1.370(3) .
C29 H29 0.9300 .
C30 H30 0.9300 .

loop_
_geom_torsion_atom_site_label_1
_geom_torsion_atom_site_label_2
_geom_torsion_atom_site_label_3
_geom_torsion_atom_site_label_4
_geom_torsion
_geom_torsion_site_symmetry_1
_geom_torsion_site_symmetry_2
_geom_torsion_site_symmetry_3
_geom_torsion_site_symmetry_4
O6 S1 N2 C9 43.3(2) . . . .
O5 S1 N2 C9 173.15(17) . . . .
C25 S1 N2 C9 -71.06(19) . . . .
O6 S1 N2 C10 -165.33(16) . . . .
O5 S1 N2 C10 -35.43(19) . . . .
C25 S1 N2 C10 80.35(18) . . . .
C10 N1 C1 C2 -171.8(2) . . . .
C10 N1 C1 C6 10.6(2) . . . .
C6 C1 C2 C3 0.9(3) . . . .
N1 C1 C2 C3 -176.4(2) . . . .
C1 C2 C3 C4 0.8(4) . . . .
C2 C3 C4 C5 -1.2(4) . . . .
C3 C4 C5 C6 -0.2(4) . . . .
C4 C5 C6 C1 1.8(3) . . . .
C4 C5 C6 C7 -178.9(2) . . . .
C2 C1 C6 C5 -2.2(3) . . . .
N1 C1 C6 C5 175.50(19) . . . .
C2 C1 C6 C7 178.34(19) . . . .
N1 C1 C6 C7 -3.9(2) . . . .
C5 C6 C7 C8 -70.8(3) . . . .
C1 C6 C7 C8 108.6(2) . . . .
C5 C6 C7 C13 64.1(3) . . . .
C1 C6 C7 C13 -116.53(19) . . . .
C5 C6 C7 C10 176.8(2) . . . .
C1 C6 C7 C10 -3.8(2) . . . .
C6 C7 C8 C9 -140.69(19) . . . .
C13 C7 C8 C9 84.4(2) . . . .
C10 C7 C8 C9 -29.8(2) . . . .
C10 N2 C9 C8 -33.3(2) . . . .
S1 N2 C9 C8 122.24(17) . . . .
C7 C8 C9 N2 38.5(2) . . . .
C1 N1 C10 N2 -126.79(17) . . . .
C1 N1 C10 C11 102.4(2) . . . .
C1 N1 C10 C7 -12.5(2) . . . .
C9 N2 C10 N1 129.35(18) . . . .
S1 N2 C10 N1 -24.9(2) . . . .
C9 N2 C10 C11 -99.5(2) . . . .
S1 N2 C10 C11 106.27(18) . . . .
C9 N2 C10 C7 14.2(2) . . . .
S1 N2 C10 C7 -140.05(15) . . . .
C6 C7 C10 N1 9.72(19) . . . .
C8 C7 C10 N1 -109.97(18) . . . .
C13 C7 C10 N1 129.40(17) . . . .
C6 C7 C10 N2 129.71(16) . . . .
C8 C7 C10 N2 10.0(2) . . . .
C13 C7 C10 N2 -110.62(18) . . . .
C6 C7 C10 C11 -111.04(17) . . . .
C8 C7 C10 C11 129.27(17) . . . .
C13 C7 C10 C11 8.6(2) . . . .
N1 C10 C11 C12 -118.2(2) . . . .
N2 C10 C11 C12 111.0(2) . . . .
C7 C10 C11 C12 -2.5(2) . . . .
N1 C10 C11 C14 60.8(3) . . . .
N2 C10 C11 C14 -70.1(2) . . . .
C7 C10 C11 C14 176.46(18) . . . .
C14 C11 C12 C13 176.0(2) . . . .
C10 C11 C12 C13 -5.1(3) . . . .
C14 C11 C12 C20 -0.2(4) . . . .
C10 C11 C12 C20 178.69(18) . . . .
C11 C12 C13 C7 10.6(3) . . . .
C20 C12 C13 C7 -173.18(19) . . . .
C6 C7 C13 C12 99.9(2) . . . .
C8 C7 C13 C12 -125.14(19) . . . .
C10 C7 C13 C12 -11.2(2) . . . .
C12 C11 C14 C19 -114.5(3) . . . .
C10 C11 C14 C19 66.7(3) . . . .
C12 C11 C14 C15 66.6(3) . . . .
C10 C11 C14 C15 -112.2(2) . . . .
C19 C14 C15 C16 -0.8(3) . . . .
C11 C14 C15 C16 178.2(2) . . . .
C14 C15 C16 C17 -0.8(4) . . . .
C15 C16 C17 C18 1.2(4) . . . .
C16 C17 C18 C19 0.0(4) . . . .
C17 C18 C19 C14 -1.6(4) . . . .
C15 C14 C19 C18 1.9(3) . . . .
C11 C14 C19 C18 -177.1(2) . . . .
C11 C12 C20 C23 99.8(2) . . . .
C13 C12 C20 C23 -76.0(3) . . . .
C11 C12 C20 C21 -138.7(2) . . . .
C13 C12 C20 C21 45.4(3) . . . .
C22 O2 C21 O1 3.6(3) . . . .
C22 O2 C21 C20 -176.98(19) . . . .
C12 C20 C21 O1 -69.9(3) . . . .
C23 C20 C21 O1 54.1(3) . . . .
C12 C20 C21 O2 110.7(2) . . . .
C23 C20 C21 O2 -125.24(19) . . . .
C24 O4 C23 O3 -4.2(4) . . . .
C24 O4 C23 C20 176.0(2) . . . .
C12 C20 C23 O3 6.7(3) . . . .
C21 C20 C23 O3 -116.7(3) . . . .
C12 C20 C23 O4 -173.58(17) . . . .
C21 C20 C23 O4 63.0(2) . . . .
O6 S1 C25 C30 137.99(19) . . . .
O5 S1 C25 C30 9.0(2) . . . .
N2 S1 C25 C30 -107.36(19) . . . .
O6 S1 C25 C26 -35.2(2) . . . .
O5 S1 C25 C26 -164.18(17) . . . .
N2 S1 C25 C26 79.44(19) . . . .
C30 C25 C26 C27 -1.8(3) . . . .
S1 C25 C26 C27 171.31(18) . . . .
C25 C26 C27 C28 -0.3(4) . . . .
C26 C27 C28 C29 2.4(4) . . . .
C26 C27 C28 N3 -177.1(2) . . . .
O7 N3 C28 C27 179.1(3) . . . .
O8 N3 C28 C27 1.1(4) . . . .
O7 N3 C28 C29 -0.4(4) . . . .
O8 N3 C28 C29 -178.5(3) . . . .
C27 C28 C29 C30 -2.4(4) . . . .
N3 C28 C29 C30 177.2(2) . . . .
C28 C29 C30 C25 0.1(4) . . . .
C26 C25 C30 C29 1.9(4) . . . .
S1 C25 C30 C29 -171.29(19) . . . .
